data_4080734
loop_
_publ_author_name
'Espinosa-Jalapa, Noel \'Angel'
'Hern\'andez-Ortega, Sim\'on'
'Le Goff, Xavier-Fred\'eric'
'Morales-Morales, David'
'Djukic, Jean-Pierre'
'Le Lagadec, Ronan'

_publ_section_title
;
 Coordination of 12-Electron Organometallic Fragments to the Arene Ring of
 Nonsymmetric Group 10 POCOP Pincer Complexes
;
_journal_issue 9
_journal_name_full Organometallics
_journal_page_first 2661
_journal_paper_doi 10.1021/om400147x
_journal_volume 32
_journal_year 2013
_chemical_formula_moiety 'C25 H33 Cl Cr Ni O5 P2'
_chemical_formula_sum 'C25 H33 Cl Cr Ni O5 P2'
_chemical_formula_weight 621.61
_chemical_name_systematic
; 
 ? 
;
_space_group_IT_number 15
_symmetry_cell_setting monoclinic
_symmetry_space_group_name_Hall '-C 2yc'
_symmetry_space_group_name_H-M 'C 1 2/c 1'
_atom_sites_solution_hydrogens geom
_atom_sites_solution_primary direct
_atom_sites_solution_secondary difmap
_audit_creation_method SHELXL-97
_cell_angle_alpha 90.00
_cell_angle_beta 109.585(1)
_cell_angle_gamma 90.00
_cell_formula_units_Z 8
_cell_length_a 35.728(1)
_cell_length_b 10.946(1)
_cell_length_c 15.424(1)
_cell_measurement_reflns_used 837
_cell_measurement_temperature 150.0(1)
_cell_measurement_theta_max 27.485
_cell_measurement_theta_min 0.998
_cell_volume 5683.0(7)
_computing_cell_refinement 'DENZO (Otwinowski & Minor, 1997) & COLLECT'
_computing_data_collection 'COLLECT (Hooft, R.W.W., 1998)'
_computing_data_reduction 'DENZO & COLLECT'
_computing_molecular_graphics 'PLATON (Spek, 2009)'
_computing_publication_material 'PLATON (Spek, 2009)'
_computing_structure_refinement 'SHELXL-97 (Sheldrick, 1997)'
_computing_structure_solution 'SHELXS-97 (Sheldrick, 1990)'
_diffrn_ambient_temperature 150.0(1)
_diffrn_measured_fraction_theta_full 0.981
_diffrn_measured_fraction_theta_max 0.981
_diffrn_measurement_device_type KappaCCD
_diffrn_measurement_method 'phi and omega scans'
_diffrn_radiation_monochromator graphite
_diffrn_radiation_source 'fine-focus sealed tube'
_diffrn_radiation_type MoK\a
_diffrn_radiation_wavelength 0.71069
_diffrn_reflns_av_R_equivalents 0.0391
_diffrn_reflns_av_sigmaI/netI 0.0409
_diffrn_reflns_limit_h_max 32
_diffrn_reflns_limit_h_min -45
_diffrn_reflns_limit_k_max 13
_diffrn_reflns_limit_k_min -12
_diffrn_reflns_limit_l_max 19
_diffrn_reflns_limit_l_min -14
_diffrn_reflns_number 14470
_diffrn_reflns_theta_full 26.73
_diffrn_reflns_theta_max 26.73
_diffrn_reflns_theta_min 2.80
_exptl_absorpt_coefficient_mu 1.284
_exptl_absorpt_correction_T_max 0.9270
_exptl_absorpt_correction_T_min 0.7833
_exptl_absorpt_correction_type multi-scan
_exptl_absorpt_process_details 'DENZO/SCALEPACK (Otwinowski & Minor, 1996)'
_exptl_crystal_colour 'Dark Orange'
_exptl_crystal_density_diffrn 1.453
_exptl_crystal_density_method 'not measured'
_exptl_crystal_description Block
_exptl_crystal_F_000 2576
_exptl_crystal_size_max 0.20
_exptl_crystal_size_mid 0.10
_exptl_crystal_size_min 0.06
_refine_diff_density_max 0.481
_refine_diff_density_min -0.682
_refine_diff_density_rms 0.081
_refine_ls_extinction_method none
_refine_ls_goodness_of_fit_ref 1.091
_refine_ls_hydrogen_treatment constr
_refine_ls_matrix_type full
_refine_ls_number_parameters 324
_refine_ls_number_reflns 5921
_refine_ls_number_restraints 0
_refine_ls_restrained_S_all 1.091
_refine_ls_R_factor_all 0.0616
_refine_ls_R_factor_gt 0.0492
_refine_ls_shift/su_max 0.001
_refine_ls_shift/su_mean 0.000
_refine_ls_structure_factor_coef Fsqd
_refine_ls_weighting_details 'calc w=1/[\s^2^(Fo^2^)+(0.0308P)^2^+26.6704P] where P=(Fo^2^+2Fc^2^)/3'
_refine_ls_weighting_scheme calc
_refine_ls_wR_factor_gt 0.1071
_refine_ls_wR_factor_ref 0.1144
_reflns_number_gt 4978
_reflns_number_total 5921
_reflns_threshold_expression >2sigma(I)
_cod_data_source_file om400147x_si_002.cif
_cod_data_source_block compound-6a
_cod_depositor_comments
;
The following automatic conversions were performed:

'_symmetry_cell_setting' value 'Monoclinic' changed to 'monoclinic'
according to /home/saulius/struct/CIF-dictionaries/cif_core.dic
dictionary named 'cif_core.dic' version 2.3.1 from 2005-06-27.

Automatic conversion script
Id: cif_fix_values 1891 2012-01-12 08:04:46Z andrius 
;
_cod_original_sg_symbol_H-M 'C2/c     '
_cod_database_code 4080734

loop_
_symmetry_equiv_pos_as_xyz
'x, y, z'
'-x, y, -z+1/2'
'x+1/2, y+1/2, z'
'-x+1/2, y+1/2, -z+1/2'
'-x, -y, -z'
'x, -y, z-1/2'
'-x+1/2, -y+1/2, -z'
'x+1/2, -y+1/2, z-1/2'

loop_
_atom_site_label
_atom_site_type_symbol
_atom_site_fract_x
_atom_site_fract_y
_atom_site_fract_z
_atom_site_U_iso_or_equiv
_atom_site_adp_type
_atom_site_occupancy
_atom_site_symmetry_multiplicity
_atom_site_calc_flag
_atom_site_refinement_flags
Ni1 Ni 0.153109(12) 0.98462(4) 0.30601(3) 0.02562(12) Uani 1 1 d .
Cr1 Cr 0.070362(16) 0.56612(5) 0.41512(4) 0.02704(14) Uani 1 1 d .
Cl1 Cl 0.17253(3) 1.12530(11) 0.23054(8) 0.0528(3) Uani 1 1 d .
P1 P 0.09286(2) 0.96285(8) 0.21358(6) 0.02440(19) Uani 1 1 d .
P2 P 0.20939(2) 0.96198(8) 0.41463(6) 0.02549(19) Uani 1 1 d .
O1 O 0.06957(6) 0.8840(2) 0.27256(15) 0.0256(5) Uani 1 1 d .
O2 O 0.20162(6) 0.8589(2) 0.48524(15) 0.0271(5) Uani 1 1 d .
O3 O 0.05271(11) 0.5394(3) 0.2130(2) 0.0606(9) Uani 1 1 d .
O4 O 0.02625(10) 0.3344(3) 0.4103(3) 0.0593(9) Uani 1 1 d .
O5 O 0.14269(10) 0.4113(3) 0.4483(3) 0.0644(9) Uani 1 1 d .
C1 C 0.13556(9) 0.8756(3) 0.3777(2) 0.0230(6) Uani 1 1 d .
C2 C 0.09653(9) 0.8435(3) 0.3552(2) 0.0226(6) Uani 1 1 d .
C3 C 0.08108(9) 0.7716(3) 0.4126(2) 0.0230(7) Uani 1 1 d .
C4 C 0.10914(10) 0.7254(3) 0.4960(2) 0.0234(7) Uani 1 1 d .
C5 C 0.15031(10) 0.7534(3) 0.5188(2) 0.0240(7) Uani 1 1 d .
H5 H 0.1692 0.7213 0.5732 0.029 Uiso 1 1 calc R
C6 C 0.16207(9) 0.8263(3) 0.4620(2) 0.0230(7) Uani 1 1 d .
C7 C 0.03957(10) 0.7442(3) 0.3907(2) 0.0262(7) Uani 1 1 d .
H7 H 0.0210 0.7712 0.3340 0.031 Uiso 1 1 calc R
C8 C 0.02641(10) 0.6785(3) 0.4520(2) 0.0273(7) Uani 1 1 d .
H8 H -0.0012 0.6656 0.4390 0.033 Uiso 1 1 calc R
C9 C 0.05403(10) 0.6307(3) 0.5338(2) 0.0290(7) Uani 1 1 d .
H9 H 0.0449 0.5850 0.5750 0.035 Uiso 1 1 calc R
C10 C 0.09436(10) 0.6504(3) 0.5538(2) 0.0282(7) Uani 1 1 d .
H10 H 0.1126 0.6134 0.6070 0.034 Uiso 1 1 calc R
C11 C 0.08520(11) 0.8653(3) 0.1125(2) 0.0305(8) Uani 1 1 d .
H11 H 0.0570 0.8367 0.0906 0.037 Uiso 1 1 calc R
C12 C 0.11229(13) 0.7534(4) 0.1404(3) 0.0461(10) Uani 1 1 d .
H12A H 0.1064 0.6969 0.0883 0.069 Uiso 1 1 calc R
H12B H 0.1076 0.7123 0.1923 0.069 Uiso 1 1 calc R
H12C H 0.1401 0.7793 0.1585 0.069 Uiso 1 1 calc R
C13 C 0.09256(12) 0.9368(4) 0.0346(3) 0.0391(9) Uani 1 1 d .
H13A H 0.1180 0.9801 0.0585 0.059 Uiso 1 1 calc R
H13B H 0.0711 0.9961 0.0093 0.059 Uiso 1 1 calc R
H13C H 0.0933 0.8802 -0.0140 0.059 Uiso 1 1 calc R
C14 C 0.06030(10) 1.0941(3) 0.1762(2) 0.0304(8) Uani 1 1 d .
H14 H 0.0687 1.1381 0.1289 0.036 Uiso 1 1 calc R
C15 C 0.01679(11) 1.0566(4) 0.1303(3) 0.0394(9) Uani 1 1 d .
H15A H 0.0068 1.0204 0.1764 0.059 Uiso 1 1 calc R
H15B H 0.0149 0.9965 0.0818 0.059 Uiso 1 1 calc R
H15C H 0.0009 1.1287 0.1033 0.059 Uiso 1 1 calc R
C16 C 0.06575(12) 1.1825(4) 0.2561(3) 0.0427(9) Uani 1 1 d .
H16A H 0.0485 1.2537 0.2345 0.064 Uiso 1 1 calc R
H16B H 0.0935 1.2091 0.2802 0.064 Uiso 1 1 calc R
H16C H 0.0587 1.1413 0.3050 0.064 Uiso 1 1 calc R
C17 C 0.22922(10) 1.0901(3) 0.4919(2) 0.0306(8) Uani 1 1 d .
H17 H 0.2379 1.1542 0.4565 0.037 Uiso 1 1 calc R
C18 C 0.26506(12) 1.0564(4) 0.5756(3) 0.0416(9) Uani 1 1 d .
H18A H 0.2748 1.1294 0.6133 0.062 Uiso 1 1 calc R
H18B H 0.2862 1.0235 0.5550 0.062 Uiso 1 1 calc R
H18C H 0.2572 0.9946 0.6123 0.062 Uiso 1 1 calc R
C19 C 0.19591(12) 1.1442(4) 0.5214(3) 0.0459(10) Uani 1 1 d .
H19A H 0.1872 1.0836 0.5574 0.069 Uiso 1 1 calc R
H19B H 0.1735 1.1666 0.4667 0.069 Uiso 1 1 calc R
H19C H 0.2057 1.2171 0.5591 0.069 Uiso 1 1 calc R
C20 C 0.25013(10) 0.8934(3) 0.3859(2) 0.0311(8) Uani 1 1 d .
H20 H 0.2697 0.8598 0.4437 0.037 Uiso 1 1 calc R
C21 C 0.27174(11) 0.9866(4) 0.3457(3) 0.0425(10) Uani 1 1 d .
H21A H 0.2901 0.9440 0.3212 0.064 Uiso 1 1 calc R
H21B H 0.2866 1.0434 0.3941 0.064 Uiso 1 1 calc R
H21C H 0.2523 1.0323 0.2961 0.064 Uiso 1 1 calc R
C22 C 0.23399(12) 0.7869(4) 0.3195(3) 0.0458(10) Uani 1 1 d .
H22A H 0.2170 0.8187 0.2599 0.069 Uiso 1 1 calc R
H22B H 0.2185 0.7325 0.3448 0.069 Uiso 1 1 calc R
H22C H 0.2562 0.7414 0.3113 0.069 Uiso 1 1 calc R
C23 C 0.05946(12) 0.5489(4) 0.2895(3) 0.0387(9) Uani 1 1 d .
C24 C 0.04312(11) 0.4251(4) 0.4118(3) 0.0380(9) Uani 1 1 d .
C25 C 0.11511(12) 0.4718(4) 0.4355(3) 0.0397(9) Uani 1 1 d .

loop_
_atom_site_aniso_label
_atom_site_aniso_U_11
_atom_site_aniso_U_22
_atom_site_aniso_U_33
_atom_site_aniso_U_23
_atom_site_aniso_U_13
_atom_site_aniso_U_12
Ni1 0.0220(2) 0.0275(2) 0.0268(2) 0.00762(18) 0.00745(17) 0.00026(17)
Cr1 0.0265(3) 0.0264(3) 0.0301(3) -0.0010(2) 0.0121(2) -0.0017(2)
Cl1 0.0360(5) 0.0636(7) 0.0541(6) 0.0340(5) 0.0089(4) -0.0086(5)
P1 0.0223(4) 0.0271(5) 0.0236(4) 0.0052(3) 0.0074(3) 0.0011(3)
P2 0.0204(4) 0.0268(5) 0.0284(4) 0.0040(3) 0.0070(3) -0.0003(3)
O1 0.0192(11) 0.0310(13) 0.0248(11) 0.0078(10) 0.0049(9) 0.0004(10)
O2 0.0215(11) 0.0300(13) 0.0270(12) 0.0061(10) 0.0042(9) -0.0014(10)
O3 0.078(2) 0.062(2) 0.0392(18) -0.0158(15) 0.0165(16) 0.0011(18)
O4 0.065(2) 0.0384(18) 0.093(3) -0.0161(17) 0.051(2) -0.0194(16)
O5 0.0457(19) 0.055(2) 0.093(3) 0.0008(19) 0.0235(18) 0.0159(17)
C1 0.0246(16) 0.0214(16) 0.0230(15) 0.0006(13) 0.0078(12) -0.0001(13)
C2 0.0231(16) 0.0226(16) 0.0211(15) -0.0005(12) 0.0062(12) 0.0027(13)
C3 0.0244(16) 0.0216(16) 0.0239(16) -0.0004(13) 0.0095(13) 0.0035(13)
C4 0.0286(17) 0.0211(16) 0.0216(15) -0.0022(13) 0.0098(13) -0.0008(13)
C5 0.0267(16) 0.0232(17) 0.0197(15) 0.0011(12) 0.0047(12) 0.0036(13)
C6 0.0197(15) 0.0221(16) 0.0275(16) 0.0003(13) 0.0081(12) 0.0029(13)
C7 0.0246(16) 0.0269(18) 0.0271(17) 0.0002(14) 0.0086(13) 0.0022(14)
C8 0.0259(17) 0.0257(17) 0.0335(18) -0.0014(14) 0.0144(14) 0.0003(14)
C9 0.0342(19) 0.0291(19) 0.0284(17) -0.0026(14) 0.0169(14) -0.0026(15)
C10 0.0334(18) 0.0289(18) 0.0226(16) 0.0031(14) 0.0098(14) 0.0014(15)
C11 0.0293(18) 0.032(2) 0.0305(18) -0.0011(15) 0.0110(14) -0.0034(15)
C12 0.051(3) 0.041(2) 0.047(2) 0.0001(19) 0.018(2) 0.008(2)
C13 0.039(2) 0.051(2) 0.0304(19) 0.0021(17) 0.0161(16) -0.0038(19)
C14 0.0302(18) 0.0283(19) 0.0329(18) 0.0080(15) 0.0108(14) 0.0040(15)
C15 0.0288(19) 0.045(2) 0.040(2) 0.0045(18) 0.0063(16) 0.0121(17)
C16 0.042(2) 0.034(2) 0.049(2) -0.0023(18) 0.0124(18) 0.0052(18)
C17 0.0295(18) 0.0292(19) 0.0348(19) -0.0005(15) 0.0130(15) -0.0060(15)
C18 0.037(2) 0.044(2) 0.039(2) -0.0082(18) 0.0067(17) -0.0064(18)
C19 0.042(2) 0.041(2) 0.057(3) -0.009(2) 0.020(2) 0.0024(19)
C20 0.0239(17) 0.037(2) 0.0319(18) 0.0047(15) 0.0083(14) 0.0058(15)
C21 0.031(2) 0.053(3) 0.048(2) 0.012(2) 0.0204(18) 0.0035(18)
C22 0.041(2) 0.045(2) 0.052(3) -0.008(2) 0.0167(19) 0.0085(19)
C23 0.042(2) 0.036(2) 0.039(2) 0.0017(17) 0.0160(17) 0.0018(17)
C24 0.034(2) 0.038(2) 0.048(2) -0.0046(18) 0.0217(17) -0.0026(17)
C25 0.037(2) 0.037(2) 0.046(2) -0.0039(18) 0.0147(17) -0.0038(18)

loop_
_atom_type_symbol
_atom_type_description
_atom_type_scat_dispersion_real
_atom_type_scat_dispersion_imag
_atom_type_scat_source
C C 0.0033 0.0016 'International Tables Vol C Tables 4.2.6.8 and 6.1.1.4'
H H 0.0000 0.0000 'International Tables Vol C Tables 4.2.6.8 and 6.1.1.4'
Cl Cl 0.1484 0.1585 'International Tables Vol C Tables 4.2.6.8 and 6.1.1.4'
Cr Cr 0.3209 0.6236 'International Tables Vol C Tables 4.2.6.8 and 6.1.1.4'
Ni Ni 0.3393 1.1124 'International Tables Vol C Tables 4.2.6.8 and 6.1.1.4'
O O 0.0106 0.0060 'International Tables Vol C Tables 4.2.6.8 and 6.1.1.4'
P P 0.1023 0.0942 'International Tables Vol C Tables 4.2.6.8 and 6.1.1.4'

loop_
_geom_angle_atom_site_label_1
_geom_angle_atom_site_label_2
_geom_angle_atom_site_label_3
_geom_angle
C1 Ni1 P2 82.97(10)
C1 Ni1 P1 82.10(10)
P2 Ni1 P1 164.42(4)
C1 Ni1 Cl1 174.59(11)
P2 Ni1 Cl1 96.62(4)
P1 Ni1 Cl1 98.66(4)
C24 Cr1 C25 87.41(18)
C24 Cr1 C23 87.80(18)
C25 Cr1 C23 89.30(18)
C24 Cr1 C7 120.92(15)
C25 Cr1 C7 151.59(16)
C23 Cr1 C7 89.62(15)
C24 Cr1 C8 93.43(15)
C25 Cr1 C8 156.73(16)
C23 Cr1 C8 113.97(16)
C7 Cr1 C8 36.61(12)
C24 Cr1 C9 90.41(15)
C25 Cr1 C9 119.51(16)
C23 Cr1 C9 151.03(16)
C7 Cr1 C9 66.72(13)
C8 Cr1 C9 37.29(13)
C24 Cr1 C10 114.19(16)
C25 Cr1 C10 92.04(16)
C23 Cr1 C10 158.00(16)
C7 Cr1 C10 78.87(13)
C8 Cr1 C10 66.41(13)
C9 Cr1 C10 36.40(12)
C24 Cr1 C3 158.07(15)
C25 Cr1 C3 114.49(15)
C23 Cr1 C3 93.45(15)
C7 Cr1 C3 37.29(11)
C8 Cr1 C3 66.07(12)
C9 Cr1 C3 77.98(12)
C10 Cr1 C3 66.09(12)
C24 Cr1 C4 150.84(15)
C25 Cr1 C4 90.10(15)
C23 Cr1 C4 121.23(15)
C7 Cr1 C4 66.48(12)
C8 Cr1 C4 77.92(12)
C9 Cr1 C4 65.78(12)
C10 Cr1 C4 36.85(11)
C3 Cr1 C4 36.30(11)
O1 P1 C14 101.49(14)
O1 P1 C11 101.73(14)
C14 P1 C11 107.08(17)
O1 P1 Ni1 105.46(8)
C14 P1 Ni1 120.84(12)
C11 P1 Ni1 117.21(12)
O2 P2 C20 101.73(15)
O2 P2 C17 102.04(15)
C20 P2 C17 108.03(17)
O2 P2 Ni1 105.73(9)
C20 P2 Ni1 118.13(12)
C17 P2 Ni1 118.44(12)
C2 O1 P1 110.30(19)
C6 O2 P2 112.81(19)
C2 C1 C6 116.2(3)
C2 C1 Ni1 122.0(2)
C6 C1 Ni1 121.7(2)
C1 C2 O1 119.2(3)
C1 C2 C3 123.9(3)
O1 C2 C3 116.9(3)
C2 C3 C4 116.9(3)
C2 C3 C7 123.5(3)
C4 C3 C7 119.6(3)
C2 C3 Cr1 130.9(2)
C4 C3 Cr1 72.99(18)
C7 C3 Cr1 68.46(19)
C5 C4 C3 119.9(3)
C5 C4 C10 122.2(3)
C3 C4 C10 117.9(3)
C5 C4 Cr1 132.6(2)
C3 C4 Cr1 70.71(18)
C10 C4 Cr1 68.05(18)
C6 C5 C4 119.1(3)
C6 C5 H5 120.5
C4 C5 H5 120.5
C5 C6 O2 119.8(3)
C5 C6 C1 123.8(3)
O2 C6 C1 116.4(3)
C8 C7 C3 120.4(3)
C8 C7 Cr1 71.9(2)
C3 C7 Cr1 74.25(19)
C8 C7 H7 119.8
C3 C7 H7 119.8
Cr1 C7 H7 125.8
C7 C8 C9 120.3(3)
C7 C8 Cr1 71.45(19)
C9 C8 Cr1 71.39(19)
C7 C8 H8 119.9
C9 C8 H8 119.9
Cr1 C8 H8 129.8
C10 C9 C8 120.2(3)
C10 C9 Cr1 72.05(19)
C8 C9 Cr1 71.32(19)
C10 C9 H9 119.9
C8 C9 H9 119.9
Cr1 C9 H9 129.1
C9 C10 C4 121.4(3)
C9 C10 Cr1 71.6(2)
C4 C10 Cr1 75.11(18)
C9 C10 H10 119.3
C4 C10 H10 119.3
Cr1 C10 H10 125.9
C13 C11 C12 111.9(3)
C13 C11 P1 110.8(3)
C12 C11 P1 109.1(3)
C13 C11 H11 108.4
C12 C11 H11 108.4
P1 C11 H11 108.4
C11 C12 H12A 109.5
C11 C12 H12B 109.5
H12A C12 H12B 109.5
C11 C12 H12C 109.5
H12A C12 H12C 109.5
H12B C12 H12C 109.5
C11 C13 H13A 109.5
C11 C13 H13B 109.5
H13A C13 H13B 109.5
C11 C13 H13C 109.5
H13A C13 H13C 109.5
H13B C13 H13C 109.5
C16 C14 C15 112.2(3)
C16 C14 P1 110.5(3)
C15 C14 P1 112.1(3)
C16 C14 H14 107.2
C15 C14 H14 107.2
P1 C14 H14 107.2
C14 C15 H15A 109.5
C14 C15 H15B 109.5
H15A C15 H15B 109.5
C14 C15 H15C 109.5
H15A C15 H15C 109.5
H15B C15 H15C 109.5
C14 C16 H16A 109.5
C14 C16 H16B 109.5
H16A C16 H16B 109.5
C14 C16 H16C 109.5
H16A C16 H16C 109.5
H16B C16 H16C 109.5
C18 C17 C19 111.0(3)
C18 C17 P2 113.5(3)
C19 C17 P2 108.8(3)
C18 C17 H17 107.8
C19 C17 H17 107.8
P2 C17 H17 107.8
C17 C18 H18A 109.5
C17 C18 H18B 109.5
H18A C18 H18B 109.5
C17 C18 H18C 109.5
H18A C18 H18C 109.5
H18B C18 H18C 109.5
C17 C19 H19A 109.5
C17 C19 H19B 109.5
H19A C19 H19B 109.5
C17 C19 H19C 109.5
H19A C19 H19C 109.5
H19B C19 H19C 109.5
C21 C20 C22 111.4(3)
C21 C20 P2 112.1(3)
C22 C20 P2 108.9(3)
C21 C20 H20 108.1
C22 C20 H20 108.1
P2 C20 H20 108.1
C20 C21 H21A 109.5
C20 C21 H21B 109.5
H21A C21 H21B 109.5
C20 C21 H21C 109.5
H21A C21 H21C 109.5
H21B C21 H21C 109.5
C20 C22 H22A 109.5
C20 C22 H22B 109.5
H22A C22 H22B 109.5
C20 C22 H22C 109.5
H22A C22 H22C 109.5
H22B C22 H22C 109.5
O3 C23 Cr1 179.4(4)
O4 C24 Cr1 179.0(4)
O5 C25 Cr1 178.9(4)

loop_
_geom_bond_atom_site_label_1
_geom_bond_atom_site_label_2
_geom_bond_distance
Ni1 C1 1.872(3)
Ni1 P2 2.1570(9)
Ni1 P1 2.1599(9)
Ni1 Cl1 2.1793(10)
Cr1 C24 1.817(4)
Cr1 C25 1.840(4)
Cr1 C23 1.853(4)
Cr1 C7 2.208(3)
Cr1 C8 2.214(3)
Cr1 C9 2.215(3)
Cr1 C10 2.221(3)
Cr1 C3 2.285(3)
Cr1 C4 2.314(3)
P1 O1 1.665(2)
P1 C14 1.817(4)
P1 C11 1.833(4)
P2 O2 1.655(2)
P2 C20 1.820(4)
P2 C17 1.824(4)
O1 C2 1.387(4)
O2 C6 1.383(4)
O3 C23 1.128(5)
O4 C24 1.158(5)
O5 C25 1.148(5)
C1 C2 1.365(4)
C1 C6 1.433(4)
C2 C3 1.427(4)
C3 C4 1.433(4)
C3 C7 1.438(4)
C4 C5 1.426(4)
C4 C10 1.436(4)
C5 C6 1.352(5)
C5 H5 0.9500
C7 C8 1.389(5)
C7 H7 0.9500
C8 C9 1.416(5)
C8 H8 0.9500
C9 C10 1.386(5)
C9 H9 0.9500
C10 H10 0.9500
C11 C13 1.529(5)
C11 C12 1.531(5)
C11 H11 1.0000
C12 H12A 0.9800
C12 H12B 0.9800
C12 H12C 0.9800
C13 H13A 0.9800
C13 H13B 0.9800
C13 H13C 0.9800
C14 C16 1.526(5)
C14 C15 1.533(5)
C14 H14 1.0000
C15 H15A 0.9800
C15 H15B 0.9800
C15 H15C 0.9800
C16 H16A 0.9800
C16 H16B 0.9800
C16 H16C 0.9800
C17 C18 1.528(5)
C17 C19 1.528(5)
C17 H17 1.0000
C18 H18A 0.9800
C18 H18B 0.9800
C18 H18C 0.9800
C19 H19A 0.9800
C19 H19B 0.9800
C19 H19C 0.9800
C20 C21 1.530(5)
C20 C22 1.531(5)
C20 H20 1.0000
C21 H21A 0.9800
C21 H21B 0.9800
C21 H21C 0.9800
C22 H22A 0.9800
C22 H22B 0.9800
C22 H22C 0.9800
